data_4065648
loop_
_publ_author_name
'Jean-Baptiste dit Dominique, Fran\,cois'
'Gornitzka, Heinz'
'Hemmert, Catherine'

_publ_section_title
;
 Chiral Variation of a Hybrid Bis(carbene-amido) Ligand System
;
_journal_issue 13
_journal_name_full Organometallics
_journal_page_first 2868
_journal_paper_doi 10.1021/om100048d
_journal_volume 29
_journal_year 2010
_chemical_formula_sum 'C27 H32 N6 Ni O4'
_chemical_formula_weight 563.30
_chemical_name_systematic
; 
 ? 
;
_space_group_IT_number 15
_symmetry_cell_setting monoclinic
_symmetry_space_group_name_Hall '-C 2yc'
_symmetry_space_group_name_H-M 'C 1 2/c 1'
_atom_sites_solution_hydrogens geom
_atom_sites_solution_primary direct
_atom_sites_solution_secondary difmap
_audit_creation_method SHELXL-97
_cell_angle_alpha 90.00
_cell_angle_beta 112.797(4)
_cell_angle_gamma 90.00
_cell_formula_units_Z 4
_cell_length_a 14.7743(10)
_cell_length_b 16.0012(10)
_cell_length_c 12.3916(9)
_cell_measurement_reflns_used 1177
_cell_measurement_temperature 173(2)
_cell_measurement_theta_max 18.51
_cell_measurement_theta_min 2.55
_cell_volume 2700.6(3)
_computing_cell_refinement 'Bruker SMART'
_computing_data_collection 'Bruker SMART'
_computing_data_reduction 'Bruker SAINT'
_computing_molecular_graphics 'Bruker SHELXTL'
_computing_publication_material 'Bruker SHELXTL'
_computing_structure_refinement 'SHELXL-97 (Sheldrick, 1997)'
_computing_structure_solution 'SHELXS-97 (Sheldrick, 1990)'
_diffrn_ambient_temperature 173(2)
_diffrn_measured_fraction_theta_full 0.990
_diffrn_measured_fraction_theta_max 0.990
_diffrn_measurement_device_type 'CCD area detector'
_diffrn_measurement_method 'phi and omega scans'
_diffrn_radiation_monochromator graphite
_diffrn_radiation_source 'fine-focus sealed tube'
_diffrn_radiation_type MoK\a
_diffrn_radiation_wavelength 0.71073
_diffrn_reflns_av_R_equivalents 0.0989
_diffrn_reflns_av_sigmaI/netI 0.0878
_diffrn_reflns_limit_h_max 16
_diffrn_reflns_limit_h_min -17
_diffrn_reflns_limit_k_max 19
_diffrn_reflns_limit_k_min -19
_diffrn_reflns_limit_l_max 14
_diffrn_reflns_limit_l_min -14
_diffrn_reflns_number 11452
_diffrn_reflns_theta_full 25.35
_diffrn_reflns_theta_max 25.35
_diffrn_reflns_theta_min 5.13
_exptl_absorpt_coefficient_mu 0.763
_exptl_absorpt_correction_T_max 0.9276
_exptl_absorpt_correction_T_min 0.7153
_exptl_absorpt_correction_type multi-scan
_exptl_absorpt_process_details 'SADABS (Bruker-AXS)'
_exptl_crystal_colour yellow
_exptl_crystal_density_diffrn 1.385
_exptl_crystal_density_method 'not measured'
_exptl_crystal_description block
_exptl_crystal_F_000 1184
_exptl_crystal_size_max 0.10
_exptl_crystal_size_mid 0.10
_exptl_crystal_size_min 0.10
_refine_diff_density_max 0.356
_refine_diff_density_min -0.360
_refine_diff_density_rms 0.078
_refine_ls_extinction_method none
_refine_ls_goodness_of_fit_ref 1.004
_refine_ls_hydrogen_treatment constr
_refine_ls_matrix_type full
_refine_ls_number_parameters 175
_refine_ls_number_reflns 2453
_refine_ls_number_restraints 0
_refine_ls_restrained_S_all 1.004
_refine_ls_R_factor_all 0.0836
_refine_ls_R_factor_gt 0.0443
_refine_ls_shift/su_max 0.000
_refine_ls_shift/su_mean 0.000
_refine_ls_structure_factor_coef Fsqd
_refine_ls_weighting_details 'calc w=1/[\s^2^(Fo^2^)+(0.0269P)^2^+1.6424P] where P=(Fo^2^+2Fc^2^)/3'
_refine_ls_weighting_scheme calc
_refine_ls_wR_factor_gt 0.0762
_refine_ls_wR_factor_ref 0.0884
_reflns_number_gt 1688
_reflns_number_total 2453
_reflns_threshold_expression >2sigma(I)
_cod_data_source_file om100048d_si_002.cif
_cod_data_source_block 5
_cod_depositor_comments
;
The following automatic conversions were performed:

'_symmetry_cell_setting' value 'Monoclinic' changed to 'monoclinic'
according to /home/saulius/struct/CIF-dictionaries/cif_core.dic
dictionary named 'cif_core.dic' version 2.4.1 from 2010-06-29.

Automatic conversion script
Id: cif_fix_values 1715 2011-07-08 13:25:40Z adriana 

The following automatic conversions were performed:

'_exptl_absorpt_correction_type' value 'multi-scans' was replaced
with the value 'multi-scan' as specified in the replacement file
'src/cod-tools/trunk/data/replacement-values/replacement_values.lst'.

Automatic conversion script
Id: cif_fix_values 5376 2017-05-30 11:51:03Z andrius 
;
_cod_original_sg_symbol_H-M C2/c
_cod_database_code 4065648

loop_
_symmetry_equiv_pos_as_xyz
'x, y, z'
'-x, y, -z+1/2'
'x+1/2, y+1/2, z'
'-x+1/2, y+1/2, -z+1/2'
'-x, -y, -z'
'x, -y, z-1/2'
'-x+1/2, -y+1/2, -z'
'x+1/2, -y+1/2, z-1/2'

loop_
_atom_site_label
_atom_site_type_symbol
_atom_site_fract_x
_atom_site_fract_y
_atom_site_fract_z
_atom_site_U_iso_or_equiv
_atom_site_adp_type
_atom_site_occupancy
_atom_site_symmetry_multiplicity
_atom_site_calc_flag
_atom_site_refinement_flags
Ni1 Ni 0.5000 0.35690(4) 0.2500 0.01550(18) Uani 1 2 d S
N1 N 0.59546(18) 0.27031(14) 0.2641(2) 0.0161(6) Uani 1 1 d .
N2 N 0.63049(18) 0.40944(15) 0.1517(2) 0.0165(6) Uani 1 1 d .
N3 N 0.62003(18) 0.51171(15) 0.2573(2) 0.0184(6) Uani 1 1 d .
C1 C 0.5858(2) 0.43255(18) 0.2244(2) 0.0162(7) Uani 1 1 d .
C2 C 0.6834(2) 0.5366(2) 0.2050(3) 0.0223(8) Uani 1 1 d .
H2 H 0.7157 0.5890 0.2141 0.027 Uiso 1 1 calc R
C3 C 0.6902(2) 0.47195(19) 0.1389(3) 0.0216(8) Uani 1 1 d .
H3 H 0.7284 0.4697 0.0925 0.026 Uiso 1 1 calc R
C4 C 0.5865(2) 0.56702(19) 0.3275(3) 0.0206(8) Uani 1 1 d .
H4A H 0.6410 0.6042 0.3749 0.025 Uiso 1 1 calc R
H4B H 0.5668 0.5334 0.3818 0.025 Uiso 1 1 calc R
C5 C 0.5000 0.6195(3) 0.2500 0.0225(11) Uani 1 2 d S
H5A H 0.4784 0.6560 0.3001 0.027 Uiso 0.50 1 calc PR
H5B H 0.5216 0.6560 0.1999 0.027 Uiso 0.50 1 calc PR
C6 C 0.6192(2) 0.32635(18) 0.0976(3) 0.0176(7) Uani 1 1 d .
H6A H 0.6666 0.3202 0.0595 0.021 Uiso 1 1 calc R
H6B H 0.5522 0.3209 0.0365 0.021 Uiso 1 1 calc R
C7 C 0.6366(2) 0.25683(19) 0.1887(3) 0.0185(7) Uani 1 1 d .
O1 O 0.68835(17) 0.19620(14) 0.18346(18) 0.0274(6) Uani 1 1 d .
C8 C 0.6139(2) 0.2164(2) 0.3615(3) 0.0184(7) Uani 1 1 d .
C9 C 0.6302(2) 0.2535(2) 0.4693(3) 0.0253(8) Uani 1 1 d .
H9 H 0.6313 0.3127 0.4754 0.030 Uiso 1 1 calc R
C10 C 0.6448(3) 0.2057(3) 0.5670(3) 0.0348(9) Uani 1 1 d .
H10 H 0.6557 0.2321 0.6396 0.042 Uiso 1 1 calc R
C11 C 0.6438(3) 0.1198(3) 0.5603(3) 0.0421(11) Uani 1 1 d .
H11 H 0.6536 0.0869 0.6276 0.050 Uiso 1 1 calc R
C12 C 0.6283(3) 0.0822(2) 0.4543(3) 0.0393(10) Uani 1 1 d .
H12 H 0.6279 0.0229 0.4495 0.047 Uiso 1 1 calc R
C13 C 0.6133(2) 0.1294(2) 0.3541(3) 0.0279(8) Uani 1 1 d .
H13 H 0.6028 0.1027 0.2818 0.033 Uiso 1 1 calc R
C15 C 0.6112(3) 0.1643(3) 0.8849(3) 0.0537(12) Uani 1 1 d .
H15A H 0.5517 0.1604 0.9017 0.080 Uiso 1 1 calc R
H15B H 0.6039 0.1291 0.8174 0.080 Uiso 1 1 calc R
H15C H 0.6213 0.2225 0.8675 0.080 Uiso 1 1 calc R
O2 O 0.69245(17) 0.13702(16) 0.98294(18) 0.0343(6) Uani 1 1 d .
H2A H 0.6899 0.1578 1.0440 0.051 Uiso 1 1 calc R

loop_
_atom_site_aniso_label
_atom_site_aniso_U_11
_atom_site_aniso_U_22
_atom_site_aniso_U_33
_atom_site_aniso_U_23
_atom_site_aniso_U_13
_atom_site_aniso_U_12
Ni1 0.0159(3) 0.0118(3) 0.0208(3) 0.000 0.0093(3) 0.000
N1 0.0171(15) 0.0112(15) 0.0227(14) 0.0006(11) 0.0107(12) 0.0017(11)
N2 0.0177(16) 0.0141(15) 0.0215(14) 0.0003(11) 0.0115(12) -0.0009(12)
N3 0.0178(15) 0.0151(15) 0.0221(14) -0.0017(11) 0.0075(12) -0.0012(12)
C1 0.0165(18) 0.0143(18) 0.0178(16) -0.0001(13) 0.0067(14) 0.0025(14)
C2 0.021(2) 0.021(2) 0.0266(18) 0.0025(14) 0.0110(15) -0.0075(15)
C3 0.0215(19) 0.023(2) 0.0257(17) 0.0004(14) 0.0148(15) -0.0043(15)
C4 0.021(2) 0.0176(19) 0.0228(17) -0.0069(14) 0.0083(15) -0.0047(14)
C5 0.028(3) 0.014(3) 0.028(3) 0.000 0.013(2) 0.000
C6 0.0209(19) 0.0148(17) 0.0201(16) -0.0016(13) 0.0111(14) -0.0008(13)
C7 0.0164(19) 0.0163(19) 0.0221(17) -0.0027(14) 0.0068(15) 0.0018(15)
O1 0.0336(15) 0.0233(14) 0.0304(13) 0.0030(10) 0.0182(12) 0.0119(12)
C8 0.0080(17) 0.023(2) 0.0246(17) 0.0048(14) 0.0062(14) 0.0023(13)
C9 0.0181(19) 0.028(2) 0.0267(19) 0.0012(15) 0.0053(15) 0.0009(16)
C10 0.023(2) 0.055(3) 0.026(2) 0.0074(18) 0.0093(16) 0.0061(19)
C11 0.037(2) 0.056(3) 0.040(2) 0.0251(19) 0.022(2) 0.018(2)
C12 0.043(3) 0.026(2) 0.060(3) 0.0208(19) 0.031(2) 0.0165(19)
C13 0.030(2) 0.022(2) 0.040(2) 0.0048(16) 0.0225(18) 0.0047(16)
C15 0.052(3) 0.065(3) 0.037(2) -0.002(2) 0.010(2) 0.024(2)
O2 0.0338(15) 0.0440(16) 0.0273(13) -0.0033(12) 0.0143(12) 0.0141(13)

loop_
_atom_type_symbol
_atom_type_description
_atom_type_scat_dispersion_real
_atom_type_scat_dispersion_imag
_atom_type_scat_source
C C 0.0033 0.0016 'International Tables Vol C Tables 4.2.6.8 and 6.1.1.4'
H H 0.0000 0.0000 'International Tables Vol C Tables 4.2.6.8 and 6.1.1.4'
N N 0.0061 0.0033 'International Tables Vol C Tables 4.2.6.8 and 6.1.1.4'
O O 0.0106 0.0060 'International Tables Vol C Tables 4.2.6.8 and 6.1.1.4'
Ni Ni 0.3393 1.1124 'International Tables Vol C Tables 4.2.6.8 and 6.1.1.4'

loop_
_geom_angle_atom_site_label_1
_geom_angle_atom_site_label_2
_geom_angle_atom_site_label_3
_geom_angle
_geom_angle_site_symmetry_1
_geom_angle_site_symmetry_3
C1 Ni1 C1 99.17(18) . 2_655
C1 Ni1 N1 87.73(11) . .
C1 Ni1 N1 165.37(11) 2_655 .
C1 Ni1 N1 165.37(11) . 2_655
C1 Ni1 N1 87.73(11) 2_655 2_655
N1 Ni1 N1 88.61(14) . 2_655
C7 N1 C8 121.0(3) . .
C7 N1 Ni1 125.1(2) . .
C8 N1 Ni1 113.85(18) . .
C1 N2 C3 112.0(2) . .
C1 N2 C6 123.4(2) . .
C3 N2 C6 124.5(2) . .
C1 N3 C2 111.4(2) . .
C1 N3 C4 124.7(2) . .
C2 N3 C4 123.5(3) . .
N2 C1 N3 103.4(2) . .
N2 C1 Ni1 118.2(2) . .
N3 C1 Ni1 138.4(2) . .
C3 C2 N3 106.6(3) . .
C2 C3 N2 106.5(3) . .
N3 C4 C5 110.8(2) . .
C4 C5 C4 112.9(4) 2_655 .
N2 C6 C7 111.3(2) . .
O1 C7 N1 128.6(3) . .
O1 C7 C6 117.1(3) . .
N1 C7 C6 114.3(3) . .
C13 C8 C9 118.8(3) . .
C13 C8 N1 123.8(3) . .
C9 C8 N1 117.4(3) . .
C10 C9 C8 121.1(3) . .
C11 C10 C9 120.5(3) . .
C10 C11 C12 119.2(3) . .
C11 C12 C13 121.3(4) . .
C8 C13 C12 119.2(3) . .

loop_
_geom_bond_atom_site_label_1
_geom_bond_atom_site_label_2
_geom_bond_distance
_geom_bond_site_symmetry_2
Ni1 C1 1.867(3) .
Ni1 C1 1.867(3) 2_655
Ni1 N1 1.936(2) .
Ni1 N1 1.936(2) 2_655
N1 C7 1.315(4) .
N1 C8 1.421(4) .
N2 C1 1.358(3) .
N2 C3 1.383(4) .
N2 C6 1.469(4) .
N3 C1 1.366(4) .
N3 C2 1.388(4) .
N3 C4 1.456(4) .
C2 C3 1.348(4) .
C4 C5 1.520(4) .
C5 C4 1.520(4) 2_655
C6 C7 1.534(4) .
C7 O1 1.252(3) .
C8 C13 1.395(4) .
C8 C9 1.395(4) .
C9 C10 1.377(4) .
C10 C11 1.376(5) .
C11 C12 1.380(5) .
C12 C13 1.397(4) .
C15 O2 1.406(4) .
